data_2202074
loop_
_publ_author_name
'Mohamed, Ajax K.'
'Auner, Norbert'
'Bolte, Michael'

_publ_section_title
;
 Redetermination of
 bis(<i>N,N</i>-diethyldithiocarbamato-\k<i>S</i>)dimethyltin(IV) at
 low temperature
;
_journal_issue 4
_journal_name_full 'Acta Crystallographica Section E'
_journal_page_first m190
_journal_page_last m191
_journal_paper_doi 10.1107/S1600536803006056
_journal_volume 59
_journal_year 2003
_chemical_formula_iupac '[Sn (C H3)2 (C5 H10 N S2)2]'
_chemical_formula_moiety 'C12 H26 N2 S4 Sn'
_chemical_formula_sum 'C12 H26 N2 S4 Sn'
_chemical_formula_weight 445.28
_chemical_name_systematic
;
bis(N,N-diethyldithiocarbamato-\kS)dimethyltin(IV)
;
_space_group_IT_number 15
_symmetry_cell_setting monoclinic
_symmetry_space_group_name_Hall '-C 2yc'
_symmetry_space_group_name_H-M 'C 1 2/c 1'
_atom_sites_solution_hydrogens geom
_atom_sites_solution_primary direct
_atom_sites_solution_secondary difmap
_audit_creation_method SHELXL-97
_cell_angle_alpha 90.00
_cell_angle_beta 100.829(6)
_cell_angle_gamma 90.00
_cell_formula_units_Z 12
_cell_length_a 27.735(2)
_cell_length_b 12.3703(7)
_cell_length_c 17.8281(12)
_cell_measurement_reflns_used 22309
_cell_measurement_temperature 293(2)
_cell_measurement_theta_max 25.2
_cell_measurement_theta_min 3.5
_cell_volume 6007.7(7)
_computing_cell_refinement X-AREA
_computing_data_collection 'X-AREA (Stoe & Cie, 2001)'
_computing_data_reduction X-AREA
_computing_molecular_graphics 'XP in SHELXTL-Plus (Sheldrick, 1991)'
_computing_structure_refinement 'SHELXL97 (Sheldrick, 1997)'
_computing_structure_solution 'SHELXS97 (Sheldrick, 1990)'
_diffrn_ambient_temperature 293(2)
_diffrn_measured_fraction_theta_full 0.990
_diffrn_measured_fraction_theta_max 0.990
_diffrn_measurement_device_type 'Stoe IPDS-II two-circle'
_diffrn_measurement_method \w
_diffrn_radiation_monochromator graphite
_diffrn_radiation_source 'fine-focus sealed tube'
_diffrn_radiation_type MoK\a
_diffrn_radiation_wavelength 0.71073
_diffrn_reflns_av_R_equivalents 0.0482
_diffrn_reflns_av_sigmaI/netI 0.0369
_diffrn_reflns_limit_h_max 33
_diffrn_reflns_limit_h_min -33
_diffrn_reflns_limit_k_max 15
_diffrn_reflns_limit_k_min -15
_diffrn_reflns_limit_l_max 21
_diffrn_reflns_limit_l_min -21
_diffrn_reflns_number 41948
_diffrn_reflns_theta_full 25.83
_diffrn_reflns_theta_max 25.83
_diffrn_reflns_theta_min 3.62
_diffrn_standards_decay_% 0
_diffrn_standards_interval_time 0
_diffrn_standards_number 0
_exptl_absorpt_coefficient_mu 1.684
_exptl_absorpt_correction_T_max 0.8235
_exptl_absorpt_correction_T_min 0.7083
_exptl_absorpt_correction_type multi-scan
_exptl_absorpt_process_details '(MULABS; Spek, 1990; Blessing, 1995)'
_exptl_crystal_colour colourless
_exptl_crystal_density_diffrn 1.477
_exptl_crystal_density_method 'not measured'
_exptl_crystal_description block
_exptl_crystal_F_000 2712
_exptl_crystal_size_max 0.22
_exptl_crystal_size_mid 0.21
_exptl_crystal_size_min 0.12
_refine_diff_density_max 0.636
_refine_diff_density_min -0.447
_refine_ls_extinction_method none
_refine_ls_goodness_of_fit_ref 0.965
_refine_ls_hydrogen_treatment constr
_refine_ls_matrix_type full
_refine_ls_number_parameters 258
_refine_ls_number_reflns 5755
_refine_ls_number_restraints 0
_refine_ls_restrained_S_all 0.965
_refine_ls_R_factor_all 0.0455
_refine_ls_R_factor_gt 0.0262
_refine_ls_shift/su_max 0.004
_refine_ls_shift/su_mean 0.000
_refine_ls_structure_factor_coef Fsqd
_refine_ls_weighting_details 'calc w = 1/[\s^2^(Fo^2^)+(0.02P)^2^] where P = (Fo^2^+2Fc^2^)/3'
_refine_ls_weighting_scheme calc
_refine_ls_wR_factor_gt 0.0503
_refine_ls_wR_factor_ref 0.0520
_reflns_number_gt 3910
_reflns_number_total 5755
_reflns_threshold_expression I>2\s(I)
_cod_data_source_file na6215.cif
_cod_data_source_block I
_cod_depositor_comments
;
The following automatic conversions were performed:
'_symmetry_cell_setting' value 'Monoclinic' changed to 'monoclinic'
according to '/home/saulius/struct/CIF-dictionaries/cif_core.dic'
dictionary named 'cif_core.dic' version 2.4.1 from 2010-06-29.

Automatic conversion script
Id: cif_fix_enum 1527 2010-12-29 10:47:43Z saulius 

The following automatic conversions were performed:

'_symmetry_cell_setting' value 'Monoclinic' changed to 'monoclinic'
according to /home/saulius/struct/CIF-dictionaries/cif_core.dic
dictionary named 'cif_core.dic' version 2.4.1 from 2010-06-29.

Automatic conversion script
Id: cif_fix_values 1715 2011-07-08 13:25:40Z adriana 
;
_cod_original_sg_symbol_H-M 'C 2/c'
_cod_database_code 2202074
_cod_database_fobs_code 2202074

loop_
_symmetry_equiv_pos_as_xyz
'x, y, z'
'-x, y, -z+1/2'
'x+1/2, y+1/2, z'
'-x+1/2, y+1/2, -z+1/2'
'-x, -y, -z'
'x, -y, z-1/2'
'-x+1/2, -y+1/2, -z'
'x+1/2, -y+1/2, z-1/2'

loop_
_atom_site_label
_atom_site_fract_x
_atom_site_fract_y
_atom_site_fract_z
_atom_site_U_iso_or_equiv
_atom_site_adp_type
_atom_site_calc_flag
_atom_site_refinement_flags
_atom_site_occupancy
_atom_site_disorder_assembly
_atom_site_disorder_group
_atom_site_type_symbol
Sn1 0.662828(8) 0.541443(16) 0.400477(12) 0.05720(7) Uani d . 1 . . Sn
S1 0.60531(3) 0.38492(6) 0.40544(6) 0.0693(2) Uani d . 1 . . S
S2 0.55785(3) 0.59621(7) 0.36857(6) 0.0776(3) Uani d . 1 . . S
S3 0.72693(3) 0.39578(6) 0.43772(5) 0.0643(2) Uani d . 1 . . S
S4 0.76803(3) 0.60904(7) 0.40873(6) 0.0754(2) Uani d . 1 . . S
N1 0.50936(10) 0.4111(2) 0.36286(16) 0.0728(7) Uani d . 1 . . N
N2 0.82015(9) 0.4268(2) 0.43167(14) 0.0650(7) Uani d . 1 . . N
C1 0.66556(15) 0.6383(3) 0.4988(2) 0.0979(13) Uani d . 1 . . C
H1A 0.6663 0.5926 0.5426 0.147 Uiso calc R 1 . . H
H1B 0.6370 0.6838 0.4924 0.147 Uiso calc R 1 . . H
H1C 0.6946 0.6823 0.5062 0.147 Uiso calc R 1 . . H
C2 0.66033(13) 0.5668(3) 0.28242(19) 0.0824(10) Uani d . 1 . . C
H2A 0.6593 0.4983 0.2569 0.124 Uiso calc R 1 . . H
H2B 0.6890 0.6059 0.2753 0.124 Uiso calc R 1 . . H
H2C 0.6315 0.6077 0.2615 0.124 Uiso calc R 1 . . H
C3 0.55218(10) 0.4619(3) 0.37769(17) 0.0591(7) Uani d . 1 . . C
C4 0.77714(10) 0.4759(2) 0.42664(16) 0.0555(7) Uani d . 1 . . C
C5 0.50504(14) 0.2916(3) 0.3642(3) 0.0938(12) Uani d . 1 . . C
H5A 0.4771 0.2698 0.3259 0.113 Uiso calc R 1 . . H
H5B 0.5342 0.2601 0.3505 0.113 Uiso calc R 1 . . H
C6 0.4991(3) 0.2488(4) 0.4376(4) 0.161(2) Uani d . 1 . . C
H6A 0.4965 0.1715 0.4346 0.242 Uiso calc R 1 . . H
H6B 0.4698 0.2782 0.4511 0.242 Uiso calc R 1 . . H
H6C 0.5270 0.2685 0.4757 0.242 Uiso calc R 1 . . H
C7 0.46299(12) 0.4720(3) 0.3396(2) 0.0856(11) Uani d . 1 . . C
H7A 0.4390 0.4256 0.3084 0.103 Uiso calc R 1 . . H
H7B 0.4689 0.5331 0.3085 0.103 Uiso calc R 1 . . H
C8 0.44229(16) 0.5118(5) 0.4052(3) 0.137(2) Uani d . 1 . . C
H8A 0.4123 0.5501 0.3867 0.205 Uiso calc R 1 . . H
H8B 0.4654 0.5595 0.4355 0.205 Uiso calc R 1 . . H
H8C 0.4358 0.4517 0.4358 0.205 Uiso calc R 1 . . H
C9 0.82803(12) 0.3117(3) 0.4511(2) 0.0747(9) Uani d . 1 . . C
H9A 0.8046 0.2894 0.4823 0.090 Uiso calc R 1 . . H
H9B 0.8607 0.3027 0.4813 0.090 Uiso calc R 1 . . H
C10 0.82263(17) 0.2400(3) 0.3824(3) 0.1067(14) Uani d . 1 . . C
H10A 0.8283 0.1663 0.3984 0.160 Uiso calc R 1 . . H
H10B 0.8461 0.2608 0.3517 0.160 Uiso calc R 1 . . H
H10C 0.7900 0.2469 0.3529 0.160 Uiso calc R 1 . . H
C11 0.86381(12) 0.4851(3) 0.4171(2) 0.0862(11) Uani d . 1 . . C
H11A 0.8535 0.5457 0.3834 0.103 Uiso calc R 1 . . H
H11B 0.8832 0.4371 0.3916 0.103 Uiso calc R 1 . . H
C12 0.89494(16) 0.5260(5) 0.4898(3) 0.1310(18) Uani d . 1 . . C
H12A 0.9229 0.5637 0.4782 0.197 Uiso calc R 1 . . H
H12B 0.9059 0.4660 0.5229 0.197 Uiso calc R 1 . . H
H12C 0.8759 0.5743 0.5148 0.197 Uiso calc R 1 . . H
Sn2 0.5000 0.08929(3) 0.7500 0.07005(11) Uani d S 1 . . Sn
S5 0.43799(3) -0.06228(7) 0.72285(6) 0.0796(3) Uani d . 1 . . S
S6 0.39645(4) 0.15789(8) 0.70688(8) 0.1019(4) Uani d . 1 . . S
N3 0.34354(11) -0.0217(3) 0.6761(2) 0.1022(11) Uani d . 1 . . N
C13 0.49290(15) 0.1449(4) 0.8595(2) 0.1075(14) Uani d . 1 . . C
H13A 0.4909 0.0842 0.8923 0.161 Uiso calc R 1 . . H
H13B 0.4637 0.1878 0.8554 0.161 Uiso calc R 1 . . H
H13C 0.5209 0.1881 0.8806 0.161 Uiso calc R 1 . . H
C14 0.38717(12) 0.0231(3) 0.6996(2) 0.0767(9) Uani d . 1 . . C
C15 0.29574(19) 0.0526(5) 0.6403(3) 0.1252(16) Uani d . 1 . . C
H15A 0.3057 0.1209 0.6211 0.150 Uiso calc R 1 . . H
H15B 0.2742 0.0150 0.5994 0.150 Uiso calc R 1 . . H
C16 0.2738(3) 0.0677(6) 0.7013(4) 0.199(3) Uani d . 1 . . C
H16A 0.2449 0.1112 0.6865 0.298 Uiso calc R 1 . . H
H16B 0.2962 0.1036 0.7412 0.298 Uiso calc R 1 . . H
H16C 0.2648 -0.0011 0.7195 0.298 Uiso calc R 1 . . H
C17 0.33664(15) -0.1394(3) 0.6673(3) 0.1012(14) Uani d . 1 . . C
H17A 0.3075 -0.1528 0.6290 0.121 Uiso calc R 1 . . H
H17B 0.3644 -0.1694 0.6484 0.121 Uiso calc R 1 . . H
C18 0.3317(2) -0.1970(4) 0.7377(3) 0.139(2) Uani d . 1 . . C
H18A 0.3272 -0.2728 0.7270 0.208 Uiso calc R 1 . . H
H18B 0.3038 -0.1695 0.7563 0.208 Uiso calc R 1 . . H
H18C 0.3608 -0.1863 0.7756 0.208 Uiso calc R 1 . . H

loop_
_atom_site_aniso_label
_atom_site_aniso_U_11
_atom_site_aniso_U_22
_atom_site_aniso_U_33
_atom_site_aniso_U_12
_atom_site_aniso_U_13
_atom_site_aniso_U_23
Sn1 0.05827(12) 0.04909(12) 0.06721(13) -0.00293(10) 0.01937(9) -0.00405(11)
S1 0.0511(4) 0.0508(5) 0.1068(7) 0.0005(3) 0.0168(4) 0.0055(4)
S2 0.0693(5) 0.0584(5) 0.1088(7) 0.0109(4) 0.0261(5) 0.0077(5)
S3 0.0535(4) 0.0523(5) 0.0887(6) -0.0057(3) 0.0177(4) 0.0055(4)
S4 0.0707(5) 0.0556(5) 0.1026(7) -0.0126(4) 0.0233(5) 0.0037(5)
N1 0.0582(16) 0.0772(19) 0.085(2) -0.0004(14) 0.0182(14) -0.0012(15)
N2 0.0527(15) 0.0768(18) 0.0679(17) -0.0022(12) 0.0178(12) 0.0115(14)
C1 0.092(3) 0.100(3) 0.107(3) -0.014(2) 0.030(2) -0.048(2)
C2 0.079(2) 0.099(3) 0.073(2) 0.0057(19) 0.0216(17) 0.011(2)
C3 0.0523(16) 0.0603(18) 0.0673(19) -0.0004(15) 0.0182(14) -0.0011(16)
C4 0.0551(17) 0.0582(19) 0.0550(18) -0.0071(14) 0.0152(13) 0.0012(14)
C5 0.073(2) 0.087(3) 0.125(4) -0.012(2) 0.028(2) -0.016(3)
C6 0.197(6) 0.115(4) 0.196(6) -0.010(4) 0.102(5) 0.038(4)
C7 0.0535(19) 0.110(3) 0.091(3) 0.0104(19) 0.0076(17) 0.005(2)
C8 0.087(3) 0.215(6) 0.117(4) 0.056(3) 0.042(3) 0.016(4)
C9 0.066(2) 0.079(2) 0.082(3) 0.0135(17) 0.0203(17) 0.023(2)
C10 0.128(4) 0.087(3) 0.116(4) 0.024(2) 0.051(3) 0.004(3)
C11 0.0566(19) 0.107(3) 0.101(3) -0.0086(19) 0.0282(19) 0.017(2)
C12 0.085(3) 0.159(5) 0.142(4) -0.041(3) 0.004(3) 0.005(4)
Sn2 0.0666(2) 0.05157(18) 0.1002(3) 0.000 0.03682(18) 0.000
S5 0.0719(6) 0.0531(5) 0.1127(7) -0.0004(4) 0.0149(5) -0.0077(5)
S6 0.0725(6) 0.0626(6) 0.1785(12) 0.0098(4) 0.0442(7) -0.0050(6)
N3 0.0624(18) 0.086(2) 0.163(3) -0.0019(16) 0.0335(19) -0.030(2)
C13 0.091(3) 0.114(3) 0.129(4) -0.035(2) 0.052(3) -0.045(3)
C14 0.066(2) 0.070(2) 0.100(3) 0.0009(17) 0.0327(18) -0.0111(19)
C15 0.124(4) 0.155(5) 0.101(3) -0.013(3) 0.035(3) -0.014(3)
C16 0.239(8) 0.221(8) 0.166(6) -0.043(6) 0.114(6) -0.039(6)
C17 0.083(3) 0.100(3) 0.129(4) -0.027(2) 0.040(2) -0.052(3)
C18 0.177(5) 0.104(4) 0.158(5) -0.061(3) 0.089(4) -0.059(3)

loop_
_atom_type_symbol
_atom_type_description
_atom_type_scat_dispersion_real
_atom_type_scat_dispersion_imag
_atom_type_scat_source
C C 0.0033 0.0016 'International Tables Vol C Tables 4.2.6.8 and 6.1.1.4'
H H 0.0000 0.0000 'International Tables Vol C Tables 4.2.6.8 and 6.1.1.4'
N N 0.0061 0.0033 'International Tables Vol C Tables 4.2.6.8 and 6.1.1.4'
S S 0.1246 0.1234 'International Tables Vol C Tables 4.2.6.8 and 6.1.1.4'
Sn Sn -0.6537 1.4246 'International Tables Vol C Tables 4.2.6.8 and 6.1.1.4'

loop_
_geom_angle_atom_site_label_1
_geom_angle_atom_site_label_2
_geom_angle_atom_site_label_3
_geom_angle_site_symmetry_1
_geom_angle_site_symmetry_3
_geom_angle
C1 Sn1 C2 . . 136.95(17)
C1 Sn1 S1 . . 109.30(12)
C2 Sn1 S1 . . 104.24(11)
C1 Sn1 S3 . . 105.78(13)
C2 Sn1 S3 . . 104.86(10)
S1 Sn1 S3 . . 82.06(3)
C3 S1 Sn1 . . 94.44(10)
C4 S3 Sn1 . . 95.85(10)
C3 N1 C5 . . 122.7(3)
C3 N1 C7 . . 120.9(3)
C5 N1 C7 . . 116.3(3)
C4 N2 C9 . . 123.4(2)
C4 N2 C11 . . 121.5(3)
C9 N2 C11 . . 115.1(3)
Sn1 C1 H1A . . 109.5
Sn1 C1 H1B . . 109.5
H1A C1 H1B . . 109.5
Sn1 C1 H1C . . 109.5
H1A C1 H1C . . 109.5
H1B C1 H1C . . 109.5
Sn1 C2 H2A . . 109.5
Sn1 C2 H2B . . 109.5
H2A C2 H2B . . 109.5
Sn1 C2 H2C . . 109.5
H2A C2 H2C . . 109.5
H2B C2 H2C . . 109.5
N1 C3 S2 . . 123.1(2)
N1 C3 S1 . . 118.4(2)
S2 C3 S1 . . 118.51(17)
N2 C4 S4 . . 124.1(2)
N2 C4 S3 . . 117.3(2)
S4 C4 S3 . . 118.67(17)
C6 C5 N1 . . 113.7(4)
C6 C5 H5A . . 108.8
N1 C5 H5A . . 108.8
C6 C5 H5B . . 108.8
N1 C5 H5B . . 108.8
H5A C5 H5B . . 107.7
C5 C6 H6A . . 109.5
C5 C6 H6B . . 109.5
H6A C6 H6B . . 109.5
C5 C6 H6C . . 109.5
H6A C6 H6C . . 109.5
H6B C6 H6C . . 109.5
N1 C7 C8 . . 113.2(3)
N1 C7 H7A . . 108.9
C8 C7 H7A . . 108.9
N1 C7 H7B . . 108.9
C8 C7 H7B . . 108.9
H7A C7 H7B . . 107.7
C7 C8 H8A . . 109.5
C7 C8 H8B . . 109.5
H8A C8 H8B . . 109.5
C7 C8 H8C . . 109.5
H8A C8 H8C . . 109.5
H8B C8 H8C . . 109.5
N2 C9 C10 . . 113.1(3)
N2 C9 H9A . . 109.0
C10 C9 H9A . . 109.0
N2 C9 H9B . . 109.0
C10 C9 H9B . . 109.0
H9A C9 H9B . . 107.8
C9 C10 H10A . . 109.5
C9 C10 H10B . . 109.5
H10A C10 H10B . . 109.5
C9 C10 H10C . . 109.5
H10A C10 H10C . . 109.5
H10B C10 H10C . . 109.5
N2 C11 C12 . . 111.7(3)
N2 C11 H11A . . 109.3
C12 C11 H11A . . 109.3
N2 C11 H11B . . 109.3
C12 C11 H11B . . 109.3
H11A C11 H11B . . 107.9
C11 C12 H12A . . 109.5
C11 C12 H12B . . 109.5
H12A C12 H12B . . 109.5
C11 C12 H12C . . 109.5
H12A C12 H12C . . 109.5
H12B C12 H12C . . 109.5
C13 Sn2 C13 2_656 . 142.0(3)
C13 Sn2 S5 2_656 2_656 103.90(11)
C13 Sn2 S5 . 2_656 104.04(14)
C13 Sn2 S5 2_656 . 104.04(14)
C13 Sn2 S5 . . 103.90(11)
S5 Sn2 S5 2_656 . 84.29(4)
C14 S5 Sn2 . . 94.96(12)
C14 N3 C17 . . 122.7(3)
C14 N3 C15 . . 120.7(3)
C17 N3 C15 . . 115.7(3)
Sn2 C13 H13A . . 109.5
Sn2 C13 H13B . . 109.5
H13A C13 H13B . . 109.5
Sn2 C13 H13C . . 109.5
H13A C13 H13C . . 109.5
H13B C13 H13C . . 109.5
N3 C14 S6 . . 123.7(3)
N3 C14 S5 . . 118.0(3)
S6 C14 S5 . . 118.3(2)
C16 C15 N3 . . 102.5(5)
C16 C15 H15A . . 111.3
N3 C15 H15A . . 111.3
C16 C15 H15B . . 111.3
N3 C15 H15B . . 111.3
H15A C15 H15B . . 109.2
C15 C16 H16A . . 109.5
C15 C16 H16B . . 109.5
H16A C16 H16B . . 109.5
C15 C16 H16C . . 109.5
H16A C16 H16C . . 109.5
H16B C16 H16C . . 109.5
C18 C17 N3 . . 114.8(4)
C18 C17 H17A . . 108.6
N3 C17 H17A . . 108.6
C18 C17 H17B . . 108.6
N3 C17 H17B . . 108.6
H17A C17 H17B . . 107.6
C17 C18 H18A . . 109.5
C17 C18 H18B . . 109.5
H18A C18 H18B . . 109.5
C17 C18 H18C . . 109.5
H18A C18 H18C . . 109.5
H18B C18 H18C . . 109.5

loop_
_geom_bond_atom_site_label_1
_geom_bond_atom_site_label_2
_geom_bond_site_symmetry_2
_geom_bond_distance
_geom_bond_publ_flag
Sn1 C1 . 2.113(3) y
Sn1 C2 . 2.116(3) y
Sn1 S1 . 2.5207(8) y
Sn1 S3 . 2.5308(8) y
S1 C3 . 1.746(3) y
S2 C3 . 1.680(3) y
S3 C4 . 1.750(3) y
S4 C4 . 1.688(3) y
N1 C3 . 1.326(4) ?
N1 C5 . 1.483(4) ?
N1 C7 . 1.481(4) ?
N2 C4 . 1.326(4) ?
N2 C9 . 1.472(4) ?
N2 C11 . 1.474(4) ?
C1 H1A . 0.9600 ?
C1 H1B . 0.9600 ?
C1 H1C . 0.9600 ?
C2 H2A . 0.9600 ?
C2 H2B . 0.9600 ?
C2 H2C . 0.9600 ?
C5 C6 . 1.449(6) ?
C5 H5A . 0.9700 ?
C5 H5B . 0.9700 ?
C6 H6A . 0.9600 ?
C6 H6B . 0.9600 ?
C6 H6C . 0.9600 ?
C7 C8 . 1.480(5) ?
C7 H7A . 0.9700 ?
C7 H7B . 0.9700 ?
C8 H8A . 0.9600 ?
C8 H8B . 0.9600 ?
C8 H8C . 0.9600 ?
C9 C10 . 1.498(5) ?
C9 H9A . 0.9700 ?
C9 H9B . 0.9700 ?
C10 H10A . 0.9600 ?
C10 H10B . 0.9600 ?
C10 H10C . 0.9600 ?
C11 C12 . 1.504(5) ?
C11 H11A . 0.9700 ?
C11 H11B . 0.9700 ?
C12 H12A . 0.9600 ?
C12 H12B . 0.9600 ?
C12 H12C . 0.9600 ?
Sn2 C13 2_656 2.114(4) ?
Sn2 C13 . 2.114(4) y
Sn2 S5 2_656 2.5287(9) ?
Sn2 S5 . 2.5287(9) ?
S5 C14 . 1.748(3) y
S6 C14 . 1.688(4) y
N3 C14 . 1.325(4) ?
N3 C17 . 1.473(5) ?
N3 C15 . 1.641(6) ?
C13 H13A . 0.9600 ?
C13 H13B . 0.9600 ?
C13 H13C . 0.9600 ?
C15 C16 . 1.356(7) ?
C15 H15A . 0.9700 ?
C15 H15B . 0.9700 ?
C16 H16A . 0.9600 ?
C16 H16B . 0.9600 ?
C16 H16C . 0.9600 ?
C17 C18 . 1.471(6) ?
C17 H17A . 0.9700 ?
C17 H17B . 0.9700 ?
C18 H18A . 0.9600 ?
C18 H18B . 0.9600 ?
C18 H18C . 0.9600 ?

loop_
_geom_torsion_atom_site_label_1
_geom_torsion_atom_site_label_2
_geom_torsion_atom_site_label_3
_geom_torsion_atom_site_label_4
_geom_torsion_site_symmetry_1
_geom_torsion
C1 Sn1 S1 C3 . 77.56(17)
C2 Sn1 S1 C3 . -75.03(14)
S3 Sn1 S1 C3 . -178.43(10)
C1 Sn1 S3 C4 . -80.37(15)
C2 Sn1 S3 C4 . 69.02(15)
S1 Sn1 S3 C4 . 171.73(10)
C5 N1 C3 S2 . 174.3(3)
C7 N1 C3 S2 . -2.3(4)
C5 N1 C3 S1 . -3.9(4)
C7 N1 C3 S1 . 179.5(2)
Sn1 S1 C3 N1 . 172.3(2)
Sn1 S1 C3 S2 . -5.91(18)
C9 N2 C4 S4 . 176.8(2)
C11 N2 C4 S4 . -3.8(4)
C9 N2 C4 S3 . -4.4(4)
C11 N2 C4 S3 . 175.0(2)
Sn1 S3 C4 N2 . -171.8(2)
Sn1 S3 C4 S4 . 7.04(18)
C3 N1 C5 C6 . 91.9(5)
C7 N1 C5 C6 . -91.4(5)
C3 N1 C7 C8 . -86.2(5)
C5 N1 C7 C8 . 97.0(4)
C4 N2 C9 C10 . 93.7(4)
C11 N2 C9 C10 . -85.8(4)
C4 N2 C11 C12 . 95.4(4)
C9 N2 C11 C12 . -85.2(4)
C13 Sn2 S5 C14 2_656 -76.46(16)
C13 Sn2 S5 C14 . 77.52(19)
S5 Sn2 S5 C14 2_656 -179.40(13)
C17 N3 C14 S6 . 177.5(3)
C15 N3 C14 S6 . 8.9(5)
C17 N3 C14 S5 . -1.5(5)
C15 N3 C14 S5 . -170.1(3)
Sn2 S5 C14 N3 . 176.5(3)
Sn2 S5 C14 S6 . -2.6(2)
C14 N3 C15 C16 . -96.8(6)
C17 N3 C15 C16 . 93.8(5)
C14 N3 C17 C18 . 85.0(5)
C15 N3 C17 C18 . -105.8(5)
